data_4309193
loop_
_publ_author_name
'Holger Braunschweig'
'Christian Burschka'
'Guy K. B. Clentsmith'
'Thomas Kupfer'
'Krzysztof Radacki'

_publ_section_title
;
Ferrocenylalanes: Solid-State and Solution Structures of Some New
Aluminum-Bridged ansa-Ferrocenes
;
_journal_name_full 'Inorganic Chemistry'
_journal_page_first 4906
_journal_page_last 4908
_journal_paper_doi 10.1021/ic0501925
_journal_volume 44
_journal_year 2005
_chemical_formula_sum 'C45 H48 Al3 Fe3'
_chemical_formula_weight 837.32
_chemical_name_systematic
; 
 ? 
;
_space_group_IT_number 2
_symmetry_cell_setting triclinic
_symmetry_space_group_name_Hall '-P 1'
_symmetry_space_group_name_H-M 'P -1'
_atom_sites_solution_hydrogens geom
_atom_sites_solution_primary direct
_atom_sites_solution_secondary difmap
_audit_creation_method SHELXL-97
_cell_angle_alpha 84.909(5)
_cell_angle_beta 75.133(5)
_cell_angle_gamma 88.457(6)
_cell_formula_units_Z 2
_cell_length_a 11.104(4)
_cell_length_b 12.786(4)
_cell_length_c 13.625(5)
_cell_measurement_temperature 173(2)
_cell_volume 1862.3(11)
_computing_structure_refinement 'SHELXL-97 (Sheldrick, 1997)'
_computing_structure_solution 'SHELXS-97 (Sheldrick, 1990)'
_diffrn_ambient_temperature 173(2)
_diffrn_measured_fraction_theta_full 0.991
_diffrn_measured_fraction_theta_max 0.991
_diffrn_radiation_monochromator graphite
_diffrn_radiation_source 'fine-focus sealed tube'
_diffrn_radiation_type MoK\a
_diffrn_radiation_wavelength 0.71073
_diffrn_reflns_av_R_equivalents 0.0324
_diffrn_reflns_av_sigmaI/netI 0.0250
_diffrn_reflns_limit_h_max 13
_diffrn_reflns_limit_h_min -13
_diffrn_reflns_limit_k_max 15
_diffrn_reflns_limit_k_min -15
_diffrn_reflns_limit_l_max 16
_diffrn_reflns_limit_l_min -16
_diffrn_reflns_number 33975
_diffrn_reflns_theta_full 26.14
_diffrn_reflns_theta_max 26.14
_diffrn_reflns_theta_min 1.55
_exptl_absorpt_coefficient_mu 1.257
_exptl_crystal_density_diffrn 1.493
_exptl_crystal_density_method 'not measured'
_exptl_crystal_F_000 870
_refine_diff_density_max 0.609
_refine_diff_density_min -0.713
_refine_diff_density_rms 0.081
_refine_ls_extinction_method none
_refine_ls_goodness_of_fit_ref 1.080
_refine_ls_hydrogen_treatment mixed
_refine_ls_matrix_type full
_refine_ls_number_parameters 460
_refine_ls_number_reflns 7362
_refine_ls_number_restraints 0
_refine_ls_restrained_S_all 1.080
_refine_ls_R_factor_all 0.0374
_refine_ls_R_factor_gt 0.0339
_refine_ls_shift/su_max 0.001
_refine_ls_shift/su_mean 0.000
_refine_ls_structure_factor_coef Fsqd
_refine_ls_weighting_details 'calc w=1/[\s^2^(Fo^2^)+(0.0401P)^2^+2.9361P] where P=(Fo^2^+2Fc^2^)/3'
_refine_ls_weighting_scheme calc
_refine_ls_wR_factor_gt 0.0956
_refine_ls_wR_factor_ref 0.0975
_reflns_number_gt 6703
_reflns_number_total 7362
_reflns_threshold_expression >2sigma(I)
_cod_data_source_file ic0501925si20050406_051651.cif
_cod_data_source_block sad85m
_cod_original_cell_volume 1862.2(11)
_cod_database_code 4309193

loop_
_symmetry_equiv_pos_as_xyz
'x, y, z'
'-x, -y, -z'

loop_
_atom_site_label
_atom_site_type_symbol
_atom_site_fract_x
_atom_site_fract_y
_atom_site_fract_z
_atom_site_U_iso_or_equiv
_atom_site_adp_type
_atom_site_occupancy
_atom_site_symmetry_multiplicity
_atom_site_calc_flag
_atom_site_refinement_flags
_atom_site_disorder_assembly
_atom_site_disorder_group
Fe1 Fe 0.66333(3) 0.76520(3) -0.00880(3) 0.01947(10) Uani 1 1 d . . .
Al1 Al 0.64830(7) 0.94160(6) -0.24579(6) 0.02099(16) Uani 1 1 d . . .
Al2 Al 0.71926(9) 0.71758(7) -0.21960(8) 0.0413(3) Uani 1 1 d . . .
Fe2 Fe 0.45251(3) 0.76296(3) -0.31370(3) 0.02112(10) Uani 1 1 d . . .
Al3 Al 0.81211(7) 0.50893(6) -0.17501(6) 0.02206(17) Uani 1 1 d . . .
Fe3 Fe 0.94851(3) 0.74100(3) -0.36772(3) 0.01979(10) Uani 1 1 d . . .
C41 C 0.7253(3) 1.0803(2) -0.2953(2) 0.0271(6) Uani 1 1 d . . .
H41A H 0.7715 1.0765 -0.3674 0.033 Uiso 1 1 calc R . .
H41B H 0.6568 1.1317 -0.2946 0.033 Uiso 1 1 calc R . .
C42 C 0.8136(3) 1.1255(2) -0.2407(3) 0.0401(7) Uani 1 1 d . . .
H42A H 0.8432 1.1943 -0.2744 0.060 Uiso 1 1 calc R . .
H42B H 0.8849 1.0780 -0.2431 0.060 Uiso 1 1 calc R . .
H42C H 0.7695 1.1331 -0.1695 0.060 Uiso 1 1 calc R . .
C51 C 0.6723(3) 0.4247(2) -0.1893(2) 0.0303(6) Uani 1 1 d . . .
H51A H 0.6647 0.3613 -0.1408 0.036 Uiso 1 1 calc R . .
H51B H 0.5948 0.4661 -0.1681 0.036 Uiso 1 1 calc R . .
C52 C 0.6795(3) 0.3893(2) -0.2943(3) 0.0392(7) Uani 1 1 d . . .
H52A H 0.6054 0.3481 -0.2916 0.059 Uiso 1 1 calc R . .
H52B H 0.7542 0.3461 -0.3159 0.059 Uiso 1 1 calc R . .
H52C H 0.6834 0.4510 -0.3431 0.059 Uiso 1 1 calc R . .
C53 C 0.9193(3) 0.4333(2) -0.0970(2) 0.0293(6) Uani 1 1 d . . .
H53A H 0.9672 0.3787 -0.1382 0.035 Uiso 1 1 calc R . .
H53B H 0.9798 0.4833 -0.0853 0.035 Uiso 1 1 calc R . .
C54 C 0.8469(3) 0.3811(3) 0.0060(2) 0.0409(7) Uani 1 1 d . . .
H54A H 0.9053 0.3451 0.0408 0.061 Uiso 1 1 calc R . .
H54B H 0.7884 0.3300 -0.0049 0.061 Uiso 1 1 calc R . .
H54C H 0.8007 0.4347 0.0480 0.061 Uiso 1 1 calc R . .
C61 C 0.7675(4) 0.6279(3) -0.6544(3) 0.0562(11) Uani 1 1 d . . .
H61A H 0.7899 0.5557 -0.6511 0.067 Uiso 1 1 calc R . .
C62 C 0.6460(4) 0.6558(3) -0.6462(3) 0.0460(8) Uani 1 1 d . . .
H62A H 0.5845 0.6033 -0.6383 0.055 Uiso 1 1 calc R . .
C63 C 0.6132(3) 0.7602(3) -0.6496(2) 0.0428(8) Uani 1 1 d . . .
H63A H 0.5285 0.7799 -0.6429 0.051 Uiso 1 1 calc R . .
C64 C 0.7027(4) 0.8361(3) -0.6625(2) 0.0454(8) Uani 1 1 d . . .
H64A H 0.6803 0.9083 -0.6655 0.055 Uiso 1 1 calc R . .
C65 C 0.8245(4) 0.8068(4) -0.6712(2) 0.0547(10) Uani 1 1 d . . .
H65A H 0.8866 0.8589 -0.6799 0.066 Uiso 1 1 calc R . .
C66 C 0.8572(4) 0.7025(4) -0.6673(3) 0.0614(12) Uani 1 1 d . . .
H66A H 0.9416 0.6823 -0.6735 0.074 Uiso 1 1 calc R . .
C71 C 0.9329(3) 0.0849(3) 0.0410(3) 0.0403(7) Uani 1 1 d . . .
H71A H 0.8867 0.1436 0.0692 0.048 Uiso 1 1 calc R . .
C72 C 1.0047(3) 0.0944(3) -0.0587(3) 0.0393(7) Uani 1 1 d . . .
H72A H 1.0077 0.1593 -0.0990 0.047 Uiso 1 1 calc R . .
C73 C 1.0719(3) 0.0090(3) -0.0994(3) 0.0398(7) Uani 1 1 d . . .
H73A H 1.1215 0.0152 -0.1678 0.048 Uiso 1 1 calc R . .
C111 C 0.7431(2) 0.64267(19) -0.09121(19) 0.0217(5) Uani 1 1 d . . .
C112 C 0.8286(2) 0.6866(2) -0.0405(2) 0.0235(5) Uani 1 1 d . . .
H11A H 0.9073 0.7165 -0.0742 0.028 Uiso 1 1 calc R . .
C113 C 0.7774(3) 0.6781(2) 0.0656(2) 0.0276(6) Uani 1 1 d . . .
H11B H 0.8154 0.7008 0.1150 0.033 Uiso 1 1 calc R . .
C114 C 0.6593(3) 0.6301(2) 0.0860(2) 0.0261(5) Uani 1 1 d . . .
H11C H 0.6045 0.6150 0.1515 0.031 Uiso 1 1 calc R . .
C115 C 0.6364(2) 0.60825(19) -0.00762(19) 0.0221(5) Uani 1 1 d . . .
H11D H 0.5634 0.5763 -0.0150 0.027 Uiso 1 1 calc R . .
C121 C 0.6160(2) 0.8941(2) -0.0980(2) 0.0269(6) Uani 1 1 d . . .
C122 C 0.6942(3) 0.9239(2) -0.0352(2) 0.0290(6) Uani 1 1 d . . .
H12A H 0.7730 0.9570 -0.0600 0.035 Uiso 1 1 calc R . .
C123 C 0.6356(3) 0.8965(2) 0.0692(2) 0.0332(6) Uani 1 1 d . . .
H12B H 0.6679 0.9081 0.1254 0.040 Uiso 1 1 calc R . .
C124 C 0.5201(3) 0.8485(2) 0.0744(2) 0.0316(6) Uani 1 1 d . . .
H12C H 0.4614 0.8220 0.1347 0.038 Uiso 1 1 calc R . .
C125 C 0.5078(3) 0.8470(2) -0.0260(2) 0.0282(6) Uani 1 1 d . . .
H12D H 0.4386 0.8190 -0.0438 0.034 Uiso 1 1 calc R . .
C211 C 0.5045(2) 0.91388(19) -0.2992(2) 0.0239(5) Uani 1 1 d . . .
C212 C 0.3799(2) 0.8899(2) -0.2381(2) 0.0261(5) Uani 1 1 d . . .
H21A H 0.3528 0.8919 -0.1663 0.031 Uiso 1 1 calc R . .
C213 C 0.3038(3) 0.8627(2) -0.3017(2) 0.0287(6) Uani 1 1 d . . .
H21B H 0.2184 0.8433 -0.2799 0.034 Uiso 1 1 calc R . .
C214 C 0.3785(3) 0.8699(2) -0.4032(2) 0.0290(6) Uani 1 1 d . . .
H21C H 0.3522 0.8567 -0.4620 0.035 Uiso 1 1 calc R . .
C215 C 0.5001(3) 0.9005(2) -0.4014(2) 0.0263(5) Uani 1 1 d . . .
H21D H 0.5685 0.9106 -0.4597 0.032 Uiso 1 1 calc R . .
C221 C 0.5830(3) 0.6665(2) -0.2671(2) 0.0304(6) Uani 1 1 d . . .
C222 C 0.4588(3) 0.6412(2) -0.2076(2) 0.0309(6) Uani 1 1 d . . .
H22A H 0.4303 0.6428 -0.1357 0.037 Uiso 1 1 calc R . .
C223 C 0.3850(3) 0.6134(2) -0.2725(2) 0.0303(6) Uani 1 1 d . . .
H22B H 0.2998 0.5935 -0.2518 0.036 Uiso 1 1 calc R . .
C224 C 0.4612(3) 0.6209(2) -0.3734(2) 0.0302(6) Uani 1 1 d . . .
H22C H 0.4364 0.6068 -0.4326 0.036 Uiso 1 1 calc R . .
C225 C 0.5815(3) 0.6534(2) -0.3702(2) 0.0301(6) Uani 1 1 d . . .
H22D H 0.6506 0.6647 -0.4278 0.036 Uiso 1 1 calc R . .
C311 C 0.8066(2) 0.84139(19) -0.30624(19) 0.0214(5) Uani 1 1 d . . .
C312 C 0.8281(2) 0.84306(19) -0.4164(2) 0.0229(5) Uani 1 1 d . . .
H31A H 0.7683 0.8254 -0.4510 0.027 Uiso 1 1 calc R . .
C313 C 0.9520(2) 0.8751(2) -0.4638(2) 0.0261(6) Uani 1 1 d . . .
H31B H 0.9890 0.8830 -0.5351 0.031 Uiso 1 1 calc R . .
C314 C 1.0114(2) 0.8933(2) -0.3861(2) 0.0265(6) Uani 1 1 d . . .
H31C H 1.0951 0.9154 -0.3966 0.032 Uiso 1 1 calc R . .
C315 C 0.9252(2) 0.87302(19) -0.2911(2) 0.0227(5) Uani 1 1 d . . .
H31D H 0.9417 0.8790 -0.2268 0.027 Uiso 1 1 calc R . .
C321 C 0.9172(3) 0.5876(2) -0.3011(2) 0.0278(6) Uani 1 1 d . . .
C325 C 1.0355(3) 0.6277(2) -0.2956(2) 0.0279(6) Uani 1 1 d . . .
H32A H 1.0596 0.6340 -0.2343 0.033 Uiso 1 1 calc R . .
C324 C 1.1102(3) 0.6562(2) -0.3945(2) 0.0327(6) Uani 1 1 d . . .
H32B H 1.1920 0.6842 -0.4110 0.039 Uiso 1 1 calc R . .
C323 C 1.0409(3) 0.6354(2) -0.4649(2) 0.0324(6) Uani 1 1 d . . .
H32C H 1.0680 0.6474 -0.5370 0.039 Uiso 1 1 calc R . .
C322 C 0.9240(3) 0.5936(2) -0.4084(2) 0.0295(6) Uani 1 1 d . . .
H32D H 0.8598 0.5728 -0.4370 0.035 Uiso 1 1 calc R . .

loop_
_atom_site_aniso_label
_atom_site_aniso_U_11
_atom_site_aniso_U_22
_atom_site_aniso_U_33
_atom_site_aniso_U_23
_atom_site_aniso_U_13
_atom_site_aniso_U_12
Fe1 0.02043(18) 0.01883(18) 0.01906(18) -0.00200(13) -0.00496(14) 0.00199(13)
Al1 0.0203(4) 0.0154(4) 0.0277(4) -0.0019(3) -0.0072(3) 0.0016(3)
Al2 0.0413(5) 0.0348(5) 0.0552(6) 0.0260(4) -0.0339(5) -0.0199(4)
Fe2 0.02220(19) 0.01850(18) 0.02435(19) -0.00045(14) -0.00953(14) 0.00072(14)
Al3 0.0234(4) 0.0160(4) 0.0266(4) -0.0003(3) -0.0069(3) 0.0016(3)
Fe3 0.01939(18) 0.01713(18) 0.02080(18) -0.00025(13) -0.00200(14) 0.00119(13)
C41 0.0268(13) 0.0192(13) 0.0334(15) 0.0013(11) -0.0053(11) -0.0002(10)
C42 0.0327(16) 0.0248(15) 0.066(2) -0.0020(14) -0.0183(15) -0.0048(12)
C51 0.0290(14) 0.0230(13) 0.0384(16) -0.0026(12) -0.0073(12) -0.0032(11)
C52 0.0451(18) 0.0293(16) 0.0455(18) -0.0094(13) -0.0136(15) -0.0026(13)
C53 0.0287(14) 0.0254(14) 0.0325(15) 0.0010(11) -0.0078(12) 0.0074(11)
C54 0.0407(18) 0.0400(17) 0.0411(18) 0.0133(14) -0.0146(14) 0.0037(14)
C61 0.092(3) 0.045(2) 0.0365(19) -0.0128(16) -0.0235(19) 0.027(2)
C62 0.066(2) 0.0384(18) 0.0346(17) -0.0042(14) -0.0139(16) -0.0106(16)
C63 0.0424(18) 0.049(2) 0.0374(17) -0.0066(15) -0.0110(14) 0.0074(15)
C64 0.080(3) 0.0298(16) 0.0282(16) -0.0026(13) -0.0174(16) 0.0006(16)
C65 0.061(2) 0.079(3) 0.0268(16) 0.0010(17) -0.0148(16) -0.030(2)
C66 0.046(2) 0.108(4) 0.0338(19) -0.018(2) -0.0162(16) 0.023(2)
C71 0.0347(16) 0.0386(17) 0.0501(19) -0.0096(15) -0.0132(14) -0.0023(13)
C72 0.0385(17) 0.0366(17) 0.0461(18) 0.0050(14) -0.0183(14) -0.0086(13)
C73 0.0357(17) 0.0471(19) 0.0362(17) -0.0032(14) -0.0077(13) -0.0077(14)
C111 0.0223(12) 0.0197(12) 0.0218(12) -0.0033(10) -0.0032(10) 0.0012(10)
C112 0.0210(12) 0.0215(12) 0.0287(13) -0.0046(10) -0.0070(10) 0.0031(10)
C113 0.0332(15) 0.0259(14) 0.0281(14) -0.0033(11) -0.0162(11) 0.0050(11)
C114 0.0322(14) 0.0222(13) 0.0230(13) 0.0004(10) -0.0063(11) 0.0025(11)
C115 0.0252(13) 0.0190(12) 0.0210(12) -0.0012(10) -0.0039(10) -0.0010(10)
C121 0.0253(13) 0.0235(13) 0.0311(14) 0.0024(11) -0.0077(11) 0.0056(10)
C122 0.0324(15) 0.0182(13) 0.0358(15) 0.0023(11) -0.0094(12) 0.0002(11)
C123 0.0458(17) 0.0248(14) 0.0312(15) -0.0110(12) -0.0115(13) 0.0076(12)
C124 0.0335(15) 0.0286(14) 0.0269(14) -0.0035(11) 0.0022(11) 0.0106(12)
C125 0.0231(13) 0.0275(14) 0.0321(14) -0.0007(11) -0.0053(11) 0.0079(11)
C211 0.0251(13) 0.0166(12) 0.0314(14) -0.0037(10) -0.0095(11) 0.0031(10)
C212 0.0248(13) 0.0251(13) 0.0299(14) -0.0055(11) -0.0089(11) 0.0057(10)
C213 0.0225(13) 0.0264(14) 0.0396(16) -0.0033(12) -0.0128(11) 0.0050(10)
C214 0.0335(15) 0.0247(14) 0.0334(15) -0.0006(11) -0.0179(12) 0.0055(11)
C215 0.0298(14) 0.0213(13) 0.0277(13) 0.0024(10) -0.0089(11) 0.0035(10)
C221 0.0296(14) 0.0179(13) 0.0472(17) 0.0073(12) -0.0198(13) -0.0015(10)
C222 0.0340(15) 0.0242(14) 0.0373(16) 0.0087(12) -0.0176(13) -0.0056(11)
C223 0.0278(14) 0.0208(13) 0.0449(17) 0.0048(12) -0.0160(12) -0.0048(11)
C224 0.0325(15) 0.0205(13) 0.0421(16) -0.0066(12) -0.0165(13) 0.0018(11)
C225 0.0266(14) 0.0198(13) 0.0441(17) -0.0050(12) -0.0091(12) 0.0042(10)
C311 0.0202(12) 0.0193(12) 0.0240(13) -0.0024(10) -0.0046(10) 0.0035(9)
C312 0.0242(13) 0.0192(12) 0.0252(13) -0.0017(10) -0.0065(10) 0.0033(10)
C313 0.0268(13) 0.0210(13) 0.0272(14) 0.0047(10) -0.0035(11) 0.0014(10)
C314 0.0226(13) 0.0182(12) 0.0367(15) 0.0049(11) -0.0062(11) -0.0029(10)
C315 0.0240(13) 0.0169(12) 0.0279(13) -0.0027(10) -0.0080(10) 0.0020(9)
C321 0.0362(15) 0.0183(12) 0.0268(14) -0.0017(10) -0.0042(11) -0.0023(11)
C325 0.0301(14) 0.0209(13) 0.0323(15) 0.0004(11) -0.0090(11) 0.0053(11)
C324 0.0236(14) 0.0255(14) 0.0431(17) -0.0012(12) 0.0004(12) 0.0090(11)
C323 0.0400(16) 0.0251(14) 0.0260(14) -0.0052(11) 0.0026(12) 0.0090(12)
C322 0.0353(15) 0.0198(13) 0.0327(15) -0.0087(11) -0.0052(12) 0.0019(11)

loop_
_atom_type_symbol
_atom_type_description
_atom_type_scat_dispersion_real
_atom_type_scat_dispersion_imag
_atom_type_scat_source
C C 0.0033 0.0016 'International Tables Vol C Tables 4.2.6.8 and 6.1.1.4'
H H 0.0000 0.0000 'International Tables Vol C Tables 4.2.6.8 and 6.1.1.4'
Al Al 0.0645 0.0514 'International Tables Vol C Tables 4.2.6.8 and 6.1.1.4'
Fe Fe 0.3463 0.8444 'International Tables Vol C Tables 4.2.6.8 and 6.1.1.4'

loop_
_geom_angle_atom_site_label_1
_geom_angle_atom_site_label_2
_geom_angle_atom_site_label_3
_geom_angle
_geom_angle_site_symmetry_1
_geom_angle_site_symmetry_3
_geom_angle_publ_flag
C112 Fe1 C115 68.95(10) . . ?
C112 Fe1 C124 157.13(12) . . ?
C115 Fe1 C124 116.67(11) . . ?
C112 Fe1 C123 122.75(12) . . ?
C115 Fe1 C123 148.14(11) . . ?
C124 Fe1 C123 40.77(12) . . ?
C112 Fe1 C125 161.82(11) . . ?
C115 Fe1 C125 110.30(11) . . ?
C124 Fe1 C125 40.40(12) . . ?
C123 Fe1 C125 68.06(12) . . ?
C112 Fe1 C122 109.86(11) . . ?
C115 Fe1 C122 170.64(11) . . ?
C124 Fe1 C122 68.26(12) . . ?
C123 Fe1 C122 40.62(12) . . ?
C125 Fe1 C122 67.74(12) . . ?
C112 Fe1 C111 41.80(10) . . ?
C115 Fe1 C111 41.91(10) . . ?
C124 Fe1 C111 155.35(11) . . ?
C123 Fe1 C111 163.77(12) . . ?
C125 Fe1 C111 125.29(11) . . ?
C122 Fe1 C111 131.06(11) . . ?
C112 Fe1 C114 67.87(11) . . ?
C115 Fe1 C114 40.45(10) . . ?
C124 Fe1 C114 101.34(11) . . ?
C123 Fe1 C114 112.22(12) . . ?
C125 Fe1 C114 124.14(11) . . ?
C122 Fe1 C114 148.50(11) . . ?
C111 Fe1 C114 69.57(11) . . ?
C112 Fe1 C113 40.18(11) . . ?
C115 Fe1 C113 68.21(11) . . ?
C124 Fe1 C113 118.88(12) . . ?
C123 Fe1 C113 101.01(12) . . ?
C125 Fe1 C113 157.69(11) . . ?
C122 Fe1 C113 117.30(11) . . ?
C111 Fe1 C113 69.54(11) . . ?
C114 Fe1 C113 40.15(11) . . ?
C112 Fe1 C121 125.40(11) . . ?
C115 Fe1 C121 131.83(11) . . ?
C124 Fe1 C121 69.09(11) . . ?
C123 Fe1 C121 69.07(12) . . ?
C125 Fe1 C121 40.88(11) . . ?
C122 Fe1 C121 40.75(11) . . ?
C111 Fe1 C121 113.84(11) . . ?
C114 Fe1 C121 164.46(11) . . ?
C113 Fe1 C121 155.17(11) . . ?
C112 Fe1 Al2 72.16(8) . . ?
C115 Fe1 Al2 73.28(7) . . ?
C124 Fe1 Al2 130.48(9) . . ?
C123 Fe1 Al2 137.01(9) . . ?
C125 Fe1 Al2 90.07(8) . . ?
C122 Fe1 Al2 97.43(8) . . ?
C111 Fe1 Al2 43.51(7) . . ?
C114 Fe1 Al2 110.68(8) . . ?
C113 Fe1 Al2 109.89(8) . . ?
C121 Fe1 Al2 70.41(8) . . ?
C211 Al1 C41 113.69(12) . . ?
C211 Al1 C121 111.36(12) . . ?
C41 Al1 C121 119.09(12) . . ?
C211 Al1 C311 111.89(11) . . ?
C41 Al1 C311 99.33(11) . . ?
C121 Al1 C311 99.67(10) . . ?
C211 Al1 Al2 94.98(8) . . ?
C41 Al1 Al2 140.26(9) . . ?
C121 Al1 Al2 69.90(8) . . ?
C311 Al1 Al2 42.44(7) . . ?
C221 Al2 C111 115.11(12) . . ?
C221 Al2 C311 113.46(12) . . ?
C111 Al2 C311 131.37(11) . . ?
C221 Al2 Fe3 115.32(11) . . ?
C111 Al2 Fe3 110.67(8) . . ?
C311 Al2 Fe3 46.88(7) . . ?
C221 Al2 Fe1 116.92(11) . . ?
C111 Al2 Fe1 45.24(8) . . ?
C311 Al2 Fe1 108.07(9) . . ?
Fe3 Al2 Fe1 127.74(3) . . ?
C221 Al2 Al3 94.16(9) . . ?
C111 Al2 Al3 47.87(7) . . ?
C311 Al2 Al3 130.34(9) . . ?
Fe3 Al2 Al3 84.52(4) . . ?
Fe1 Al2 Al3 93.01(3) . . ?
C221 Al2 Al1 94.24(9) . . ?
C111 Al2 Al1 125.57(9) . . ?
C311 Al2 Al1 47.20(7) . . ?
Fe3 Al2 Al1 94.02(3) . . ?
Fe1 Al2 Al1 81.06(4) . . ?
Al3 Al2 Al1 171.27(4) . . ?
C225 Fe2 C212 157.85(11) . . ?
C225 Fe2 C215 107.65(12) . . ?
C212 Fe2 C215 67.95(11) . . ?
C225 Fe2 C222 68.05(13) . . ?
C212 Fe2 C222 107.81(12) . . ?
C215 Fe2 C222 158.98(11) . . ?
C225 Fe2 C213 159.72(12) . . ?
C212 Fe2 C213 40.92(11) . . ?
C215 Fe2 C213 68.36(11) . . ?
C222 Fe2 C213 122.87(12) . . ?
C225 Fe2 C224 40.84(11) . . ?
C212 Fe2 C224 159.85(11) . . ?
C215 Fe2 C224 122.95(12) . . ?
C222 Fe2 C224 68.19(12) . . ?
C213 Fe2 C224 123.34(11) . . ?
C225 Fe2 C214 123.56(12) . . ?
C212 Fe2 C214 68.24(11) . . ?
C215 Fe2 C214 40.74(11) . . ?
C222 Fe2 C214 158.81(12) . . ?
C213 Fe2 C214 40.51(12) . . ?
C224 Fe2 C214 107.93(12) . . ?
C225 Fe2 C223 68.26(12) . . ?
C212 Fe2 C223 123.76(12) . . ?
C215 Fe2 C223 158.81(11) . . ?
C222 Fe2 C223 40.70(11) . . ?
C213 Fe2 C223 107.85(12) . . ?
C224 Fe2 C223 40.39(12) . . ?
C214 Fe2 C223 122.87(11) . . ?
C225 Fe2 C221 40.99(12) . . ?
C212 Fe2 C221 121.48(12) . . ?
C215 Fe2 C221 122.18(11) . . ?
C222 Fe2 C221 41.00(11) . . ?
C213 Fe2 C221 158.18(12) . . ?
C224 Fe2 C221 69.35(11) . . ?
C214 Fe2 C221 159.13(12) . . ?
C223 Fe2 C221 69.29(11) . . ?
C225 Fe2 C211 121.14(11) . . ?
C212 Fe2 C211 41.21(11) . . ?
C215 Fe2 C211 40.79(11) . . ?
C222 Fe2 C211 122.35(11) . . ?
C213 Fe2 C211 69.72(11) . . ?
C224 Fe2 C211 157.86(11) . . ?
C214 Fe2 C211 69.34(11) . . ?
C223 Fe2 C211 159.43(12) . . ?
C221 Fe2 C211 105.01(11) . . ?
C53 Al3 C51 113.88(13) . . ?
C53 Al3 C321 110.22(12) . . ?
C51 Al3 C321 118.02(13) . . ?
C53 Al3 C111 104.66(12) . . ?
C51 Al3 C111 110.37(11) . . ?
C321 Al3 C111 97.69(11) . . ?
C53 Al3 Al2 141.87(9) . . ?
C51 Al3 Al2 99.36(9) . . ?
C321 Al3 Al2 65.85(9) . . ?
C111 Al3 Al2 43.34(7) . . ?
C312 Fe3 C325 167.58(11) . . ?
C312 Fe3 C315 68.89(10) . . ?
C325 Fe3 C315 109.82(11) . . ?
C312 Fe3 C324 151.01(11) . . ?
C325 Fe3 C324 40.49(11) . . ?
C315 Fe3 C324 122.55(12) . . ?
C312 Fe3 C323 118.22(12) . . ?
C325 Fe3 C323 68.09(12) . . ?
C315 Fe3 C323 156.90(12) . . ?
C324 Fe3 C323 40.70(13) . . ?
C312 Fe3 C322 109.36(11) . . ?
C325 Fe3 C322 67.76(12) . . ?
C315 Fe3 C322 161.86(11) . . ?
C324 Fe3 C322 68.18(12) . . ?
C323 Fe3 C322 40.55(12) . . ?
C312 Fe3 C313 40.49(10) . . ?
C325 Fe3 C313 151.49(11) . . ?
C315 Fe3 C313 68.07(11) . . ?
C324 Fe3 C313 114.88(11) . . ?
C323 Fe3 C313 102.34(12) . . ?
C322 Fe3 C313 123.13(12) . . ?
C312 Fe3 C311 41.68(10) . . ?
C325 Fe3 C311 129.16(11) . . ?
C315 Fe3 C311 41.65(10) . . ?
C324 Fe3 C311 162.63(12) . . ?
C323 Fe3 C311 156.67(12) . . ?
C322 Fe3 C311 124.92(11) . . ?
C313 Fe3 C311 69.43(10) . . ?
C312 Fe3 C314 68.26(11) . . ?
C325 Fe3 C314 119.29(11) . . ?
C315 Fe3 C314 40.15(11) . . ?
C324 Fe3 C314 102.54(12) . . ?
C323 Fe3 C314 119.23(12) . . ?
C322 Fe3 C314 157.41(11) . . ?
C313 Fe3 C314 40.39(11) . . ?
C311 Fe3 C314 69.29(10) . . ?
C312 Fe3 C321 129.00(11) . . ?
C325 Fe3 C321 40.99(11) . . ?
C315 Fe3 C321 125.57(11) . . ?
C324 Fe3 C321 69.17(12) . . ?
C323 Fe3 C321 69.01(11) . . ?
C322 Fe3 C321 40.68(11) . . ?
C313 Fe3 C321 162.41(11) . . ?
C311 Fe3 C321 112.20(11) . . ?
C314 Fe3 C321 157.20(11) . . ?
C312 Fe3 Al2 73.91(8) . . ?
C325 Fe3 Al2 93.78(8) . . ?
C315 Fe3 Al2 73.77(8) . . ?
C324 Fe3 Al2 133.26(9) . . ?
C323 Fe3 Al2 128.78(9) . . ?
C322 Fe3 Al2 88.32(8) . . ?
C313 Fe3 Al2 111.81(8) . . ?
C311 Fe3 Al2 45.21(7) . . ?
C314 Fe3 Al2 111.49(8) . . ?
C321 Fe3 Al2 67.03(8) . . ?
C42 C41 Al1 119.7(2) . . ?
C52 C51 Al3 117.1(2) . . ?
C54 C53 Al3 113.5(2) . . ?
C62 C61 C66 120.8(4) . . ?
C61 C62 C63 119.7(3) . . ?
C62 C63 C64 120.1(3) . . ?
C65 C64 C63 119.5(3) . . ?
C64 C65 C66 120.4(4) . . ?
C61 C66 C65 119.5(4) . . ?
C73 C71 C72 120.3(3) 2_755 . ?
C73 C72 C71 119.8(3) . . ?
C71 C73 C72 120.0(3) 2_755 . ?
C112 C111 C115 104.0(2) . . ?
C112 C111 Al2 118.85(18) . . ?
C115 C111 Al2 121.13(18) . . ?
C112 C111 Fe1 68.28(14) . . ?
C115 C111 Fe1 68.27(14) . . ?
Al2 C111 Fe1 91.25(11) . . ?
C112 C111 Al3 115.60(17) . . ?
C115 C111 Al3 107.87(17) . . ?
Al2 C111 Al3 88.79(11) . . ?
Fe1 C111 Al3 175.44(14) . . ?
C113 C112 C111 110.1(2) . . ?
C113 C112 Fe1 71.02(15) . . ?
C111 C112 Fe1 69.93(14) . . ?
C112 C113 C114 108.1(2) . . ?
C112 C113 Fe1 68.81(15) . . ?
C114 C113 Fe1 69.71(15) . . ?
C113 C114 C115 108.6(2) . . ?
C113 C114 Fe1 70.14(15) . . ?
C115 C114 Fe1 68.94(15) . . ?
C114 C115 C111 109.2(2) . . ?
C114 C115 Fe1 70.61(15) . . ?
C111 C115 Fe1 69.82(14) . . ?
C122 C121 C125 104.4(2) . . ?
C122 C121 Al1 122.6(2) . . ?
C125 C121 Al1 131.8(2) . . ?
C122 C121 Fe1 67.97(15) . . ?
C125 C121 Fe1 67.80(15) . . ?
Al1 C121 Fe1 137.16(14) . . ?
C123 C122 C121 109.9(3) . . ?
C123 C122 Fe1 69.23(16) . . ?
C121 C122 Fe1 71.29(15) . . ?
C124 C123 C122 107.7(3) . . ?
C124 C123 Fe1 69.47(16) . . ?
C122 C123 Fe1 70.15(16) . . ?
C125 C124 C123 107.9(3) . . ?
C125 C124 Fe1 70.29(15) . . ?
C123 C124 Fe1 69.76(16) . . ?
C124 C125 C121 110.1(3) . . ?
C124 C125 Fe1 69.30(15) . . ?
C121 C125 Fe1 71.33(15) . . ?
C215 C211 C212 104.6(2) . . ?
C215 C211 Al1 129.6(2) . . ?
C212 C211 Al1 125.4(2) . . ?
C215 C211 Fe2 68.41(15) . . ?
C212 C211 Fe2 68.13(15) . . ?
Al1 C211 Fe2 121.98(13) . . ?
C213 C212 C211 109.9(2) . . ?
C213 C212 Fe2 69.76(15) . . ?
C211 C212 Fe2 70.66(15) . . ?
C214 C213 C212 107.5(2) . . ?
C214 C213 Fe2 69.96(15) . . ?
C212 C213 Fe2 69.33(15) . . ?
C213 C214 C215 107.7(2) . . ?
C213 C214 Fe2 69.53(15) . . ?
C215 C214 Fe2 69.28(15) . . ?
C214 C215 C211 110.3(2) . . ?
C214 C215 Fe2 69.97(15) . . ?
C211 C215 Fe2 70.80(15) . . ?
C225 C221 C222 105.0(2) . . ?
C225 C221 Al2 127.4(2) . . ?
C222 C221 Al2 127.5(2) . . ?
C225 C221 Fe2 68.24(15) . . ?
C222 C221 Fe2 68.62(15) . . ?
Al2 C221 Fe2 123.75(14) . . ?
C223 C222 C221 109.7(3) . . ?
C223 C222 Fe2 69.99(15) . . ?
C221 C222 Fe2 70.38(15) . . ?
C224 C223 C222 107.7(3) . . ?
C224 C223 Fe2 69.62(15) . . ?
C222 C223 Fe2 69.32(15) . . ?
C223 C224 C225 107.7(3) . . ?
C223 C224 Fe2 70.00(16) . . ?
C225 C224 Fe2 69.04(15) . . ?
C224 C225 C221 109.9(3) . . ?
C224 C225 Fe2 70.12(16) . . ?
C221 C225 Fe2 70.77(16) . . ?
C312 C311 C315 104.5(2) . . ?
C312 C311 Al2 118.46(18) . . ?
C315 C311 Al2 118.24(18) . . ?
C312 C311 Fe3 68.28(14) . . ?
C315 C311 Fe3 68.47(14) . . ?
Al2 C311 Fe3 87.92(10) . . ?
C312 C311 Al1 109.58(17) . . ?
C315 C311 Al1 115.44(17) . . ?
Al2 C311 Al1 90.36(11) . . ?
Fe3 C311 Al1 176.07(14) . . ?
C313 C312 C311 109.4(2) . . ?
C313 C312 Fe3 70.63(15) . . ?
C311 C312 Fe3 70.03(14) . . ?
C312 C313 C314 108.1(2) . . ?
C312 C313 Fe3 68.89(14) . . ?
C314 C313 Fe3 69.88(15) . . ?
C315 C314 C313 108.3(2) . . ?
C315 C314 Fe3 69.16(14) . . ?
C313 C314 Fe3 69.73(15) . . ?
C314 C315 C311 109.6(2) . . ?
C314 C315 Fe3 70.70(15) . . ?
C311 C315 Fe3 69.88(14) . . ?
C322 C321 C325 104.6(2) . . ?
C322 C321 Al3 135.5(2) . . ?
C325 C321 Al3 117.5(2) . . ?
C322 C321 Fe3 68.51(15) . . ?
C325 C321 Fe3 67.76(15) . . ?
Al3 C321 Fe3 139.75(15) . . ?
C324 C325 C321 110.2(3) . . ?
C324 C325 Fe3 69.82(16) . . ?
C321 C325 Fe3 71.26(15) . . ?
C325 C324 C323 107.6(3) . . ?
C325 C324 Fe3 69.69(15) . . ?
C323 C324 Fe3 69.76(16) . . ?
C322 C323 C324 107.8(3) . . ?
C322 C323 Fe3 70.17(15) . . ?
C324 C323 Fe3 69.54(16) . . ?
C323 C322 C321 109.8(3) . . ?
C323 C322 Fe3 69.28(16) . . ?
C321 C322 Fe3 70.81(15) . . ?

loop_
_geom_bond_atom_site_label_1
_geom_bond_atom_site_label_2
_geom_bond_distance
_geom_bond_site_symmetry_2
_geom_bond_publ_flag
Fe1 C112 2.033(3) . ?
Fe1 C115 2.035(3) . ?
Fe1 C124 2.036(3) . ?
Fe1 C123 2.040(3) . ?
Fe1 C125 2.049(3) . ?
Fe1 C122 2.052(3) . ?
Fe1 C111 2.056(3) . ?
Fe1 C114 2.057(3) . ?
Fe1 C113 2.062(3) . ?
Fe1 C121 2.097(3) . ?
Fe1 Al2 2.8949(15) . ?
Al1 C211 1.969(3) . ?
Al1 C41 1.976(3) . ?
Al1 C121 1.994(3) . ?
Al1 C311 2.176(3) . ?
Al1 Al2 2.9653(15) . ?
Al2 C221 1.940(3) . ?
Al2 C111 1.994(3) . ?
Al2 C311 2.001(3) . ?
Al2 Fe3 2.8178(14) . ?
Al2 Al3 2.9043(15) . ?
Fe2 C225 2.031(3) . ?
Fe2 C212 2.035(3) . ?
Fe2 C215 2.038(3) . ?
Fe2 C222 2.041(3) . ?
Fe2 C213 2.041(3) . ?
Fe2 C224 2.045(3) . ?
Fe2 C214 2.047(3) . ?
Fe2 C223 2.050(3) . ?
Fe2 C221 2.065(3) . ?
Fe2 C211 2.069(3) . ?
Al3 C53 1.972(3) . ?
Al3 C51 1.972(3) . ?
Al3 C321 2.013(3) . ?
Al3 C111 2.154(3) . ?
Fe3 C312 2.034(3) . ?
Fe3 C325 2.038(3) . ?
Fe3 C315 2.039(3) . ?
Fe3 C324 2.040(3) . ?
Fe3 C323 2.043(3) . ?
Fe3 C322 2.055(3) . ?
Fe3 C313 2.057(3) . ?
Fe3 C311 2.058(2) . ?
Fe3 C314 2.059(3) . ?
Fe3 C321 2.085(3) . ?
C41 C42 1.527(4) . ?
C51 C52 1.521(4) . ?
C53 C54 1.532(4) . ?
C61 C62 1.365(6) . ?
C61 C66 1.365(6) . ?
C62 C63 1.373(5) . ?
C63 C64 1.376(5) . ?
C64 C65 1.372(6) . ?
C65 C66 1.372(6) . ?
C71 C73 1.375(5) 2_755 ?
C71 C72 1.384(5) . ?
C72 C73 1.381(5) . ?
C73 C71 1.375(5) 2_755 ?
C111 C112 1.459(4) . ?
C111 C115 1.463(3) . ?
C112 C113 1.407(4) . ?
C113 C114 1.414(4) . ?
C114 C115 1.415(4) . ?
C121 C122 1.445(4) . ?
C121 C125 1.448(4) . ?
C122 C123 1.420(4) . ?
C123 C124 1.420(4) . ?
C124 C125 1.411(4) . ?
C211 C215 1.432(4) . ?
C211 C212 1.445(4) . ?
C212 C213 1.425(4) . ?
C213 C214 1.415(4) . ?
C214 C215 1.422(4) . ?
C221 C225 1.434(4) . ?
C221 C222 1.438(4) . ?
C222 C223 1.423(4) . ?
C223 C224 1.414(4) . ?
C224 C225 1.422(4) . ?
C311 C312 1.456(4) . ?
C311 C315 1.457(4) . ?
C312 C313 1.416(4) . ?
C313 C314 1.421(4) . ?
C314 C315 1.407(4) . ?
C321 C322 1.439(4) . ?
C321 C325 1.444(4) . ?
C325 C324 1.411(4) . ?
C324 C323 1.420(4) . ?
C323 C322 1.420(4) . ?
